data_2021294
loop_
_publ_author_name
'Luo, Xi-Ming'
'Cui, Chen-Hui'
'Cao, Jia-Peng'
'Lin, Qing-Fang'
'Xu, Yan'

_publ_section_title
;
 Two new POM-based compounds modified by lanthanide--Schiff base complexes
 with interesting NLO properties
;
_journal_coeditor_code JR3003
_journal_issue 11
_journal_name_full 'Acta Crystallographica Section C'
_journal_page_first
;
;
_journal_paper_doi 10.1107/S2053229618011853
_journal_volume 74
_journal_year 2018
_chemical_formula_iupac '[Tb (C11 H15 N7 O2) (H2 O)3] [P Mo12 O40], 5H2 O'
_chemical_formula_sum 'C11 H31 Mo12 N7 O50 P Tb'
_chemical_formula_weight 2402.60
_chemical_name_systematic
;{Triaqua[2,6-diacetylpyridine
bis(semicarbazone)-\k^5^<i>O</i>,<i>N</i>,<i>N</i>',<i>N</i>'',<i>O</i>']terbium(III)}-\m-oxido-[tricosa-\m~2~-oxido-dodecaoxido-\m~12~-phosphato-dodecamolybdenum(VI)] pentahydrate
;
_space_group_crystal_system triclinic
_space_group_IT_number 2
_space_group_name_Hall '-P 1'
_space_group_name_H-M_alt 'P -1'
_symmetry_space_group_name_Hall '-P 1'
_symmetry_space_group_name_H-M 'P -1'
_atom_sites_solution_hydrogens mixed
_audit_creation_method SHELXL-2014/7
_cell_angle_alpha 80.195(3)
_cell_angle_beta 87.940(4)
_cell_angle_gamma 75.052(4)
_cell_formula_units_Z 2
_cell_length_a 11.594(4)
_cell_length_b 15.198(5)
_cell_length_c 15.292(5)
_cell_measurement_reflns_used 9457
_cell_measurement_temperature 173(2)
_cell_measurement_theta_max 27.055
_cell_measurement_theta_min 2.282
_cell_volume 2565.2(15)
_computing_cell_refinement
;
SAINT (Bruker, 2005)
;
_computing_data_collection
;
APEX2 (Bruker, 2005)
;
_computing_data_reduction
;
SAINT (Bruker, 2005)
;
_computing_molecular_graphics
;
SHELXTL (Sheldrick, 2008)
;
_computing_publication_material
;
SHELXTL (Sheldrick, 2008)
;
_computing_structure_refinement
;
SHELXL2014 (Sheldrick, 2015b)
;
_computing_structure_solution
;
SHELXT (Sheldrick, 2015a)
;
_diffrn_ambient_temperature 173(2)
_diffrn_measured_fraction_theta_full 0.986
_diffrn_measured_fraction_theta_max 0.985
_diffrn_measurement_device_type 'Bruker APEXII CCD'
_diffrn_measurement_method '\w scans'
_diffrn_radiation_type MoK\a
_diffrn_radiation_wavelength 0.71073
_diffrn_reflns_av_R_equivalents 0.0335
_diffrn_reflns_av_unetI/netI 0.0502
_diffrn_reflns_limit_h_max 12
_diffrn_reflns_limit_h_min -14
_diffrn_reflns_limit_k_max 18
_diffrn_reflns_limit_k_min -18
_diffrn_reflns_limit_l_max 18
_diffrn_reflns_limit_l_min -18
_diffrn_reflns_number 18755
_diffrn_reflns_theta_full 25.242
_diffrn_reflns_theta_max 25.500
_diffrn_reflns_theta_min 1.351
_exptl_absorpt_coefficient_mu 4.344
_exptl_absorpt_correction_T_max 0.624
_exptl_absorpt_correction_T_min 0.562
_exptl_absorpt_correction_type multi-scan
_exptl_absorpt_process_details
;
(SADABS; Bruker, 2005)
;
_exptl_crystal_colour black
_exptl_crystal_density_diffrn 3.111
_exptl_crystal_description block-shaped
_exptl_crystal_F_000 2260
_exptl_crystal_size_max 0.150
_exptl_crystal_size_mid 0.130
_exptl_crystal_size_min 0.120
_refine_diff_density_max 1.734
_refine_diff_density_min -1.183
_refine_ls_extinction_method none
_refine_ls_goodness_of_fit_ref 1.068
_refine_ls_hydrogen_treatment constr
_refine_ls_matrix_type full
_refine_ls_number_parameters 749
_refine_ls_number_reflns 9401
_refine_ls_number_restraints 34
_refine_ls_restrained_S_all 1.068
_refine_ls_R_factor_all 0.0382
_refine_ls_R_factor_gt 0.0302
_refine_ls_shift/su_max 0.001
_refine_ls_shift/su_mean 0.000
_refine_ls_structure_factor_coef Fsqd
_refine_ls_weighting_details 'w=1/[\s^2^(Fo^2^)+(0.0337P)^2^+1.8510P] where P=(Fo^2^+2Fc^2^)/3'
_refine_ls_weighting_scheme calc
_refine_ls_wR_factor_gt 0.0781
_refine_ls_wR_factor_ref 0.0816
_reflns_number_gt 8029
_reflns_number_total 9401
_reflns_threshold_expression 'I > 2\s(I)'
_cod_data_source_file jr3003sup1.cif
_cod_data_source_block a-1
_cod_original_cell_volume 2565.0(13)
_cod_database_code 2021294
_shelx_space_group_comment
;
The symmetry employed for this shelxl refinement is uniquely defined
by the following loop, which should always be used as a source of
symmetry information in preference to the above space-group names.
They are only intended as comments.
;
_shelx_estimated_absorpt_t_min 0.562
_shelx_estimated_absorpt_t_max 0.624

loop_
_space_group_symop_operation_xyz
'x, y, z'
'-x, -y, -z'

loop_
_atom_site_type_symbol
_atom_site_label
_atom_site_fract_x
_atom_site_fract_y
_atom_site_fract_z
_atom_site_U_iso_or_equiv
_atom_site_adp_type
_atom_site_calc_flag
_atom_site_occupancy
_atom_site_disorder_assembly
_atom_site_disorder_group
Tb Tb1 0.24235(2) 0.31771(2) 0.13996(2) 0.01610(7) Uani d 1 . .
Mo Mo1 0.02511(5) 0.86482(4) 0.13377(3) 0.02522(12) Uani d 1 . .
Mo Mo2 0.14232(4) 0.79672(3) 0.53572(3) 0.01715(11) Uani d 1 . .
Mo Mo3 0.48896(4) 0.84752(3) 0.33192(3) 0.01865(11) Uani d 1 . .
Mo Mo4 0.41951(4) 0.66265(3) 0.50268(3) 0.02055(12) Uani d 1 . .
Mo Mo5 0.29596(4) 0.94781(3) 0.15949(3) 0.01873(11) Uani d 1 . .
Mo Mo6 0.21585(4) 0.98195(3) 0.37341(3) 0.01795(11) Uani d 1 . .
Mo Mo7 0.26099(4) 0.54721(3) 0.24152(3) 0.02024(11) Uani d 1 . .
Mo Mo8 0.33006(5) 0.71965(3) 0.09525(3) 0.02248(12) Uani d 1 . .
Mo Mo9 -0.03779(4) 0.69491(3) 0.29094(3) 0.02058(12) Uani d 1 . .
Mo Mo10 0.16666(4) 0.58495(3) 0.47871(3) 0.01916(11) Uani d 1 . .
Mo Mo11 -0.06060(4) 0.90572(4) 0.34628(3) 0.02335(12) Uani d 1 . .
Mo Mo12 0.51216(4) 0.61611(3) 0.27706(3) 0.02329(12) Uani d 1 . .
P P1 0.23022(11) 0.76313(8) 0.31379(8) 0.0116(3) Uani d 1 . .
O O1 0.2371(3) 0.7198(2) 0.4126(2) 0.0149(7) Uani d 1 . .
O O2 0.3002(3) 0.6918(2) 0.2578(2) 0.0146(7) Uani d 1 . .
O O3 0.0996(3) 0.7937(2) 0.2840(2) 0.0151(8) Uani d 1 . .
O O4 0.4646(3) 0.7639(2) 0.4379(2) 0.0191(8) Uani d 1 . .
O O5 0.2844(3) 0.8462(2) 0.2998(2) 0.0128(7) Uani d 1 . .
O O6 0.0351(3) 0.6388(3) 0.4007(2) 0.0201(8) Uani d 1 . .
O O7 0.3892(3) 0.9461(2) 0.3805(2) 0.0184(8) Uani d 1 . .
O O8 0.5280(3) 0.7344(3) 0.2807(2) 0.0219(8) Uani d 1 . .
O O9 0.2856(3) 0.6025(3) 0.1262(2) 0.0214(8) Uani d 1 . .
O O10 0.1014(3) 0.6137(2) 0.2398(2) 0.0202(8) Uani d 1 . .
O O11 0.4771(3) 0.6034(2) 0.3978(2) 0.0206(8) Uani d 1 . .
O O12 0.4549(3) 0.9139(2) 0.2156(2) 0.0212(8) Uani d 1 . .
O O13 0.2480(3) 0.5331(3) 0.3745(2) 0.0239(9) Uani d 1 . .
O O14 0.2442(3) 1.0241(2) 0.2457(2) 0.0206(8) Uani d 1 . .
O O15 0.4807(3) 0.6536(2) 0.1481(2) 0.0227(9) Uani d 1 . .
O O16 0.1848(3) 1.0823(2) 0.4109(2) 0.0226(9) Uani d 1 . .
O O17 0.2059(3) 0.8971(3) 0.4731(2) 0.0189(8) Uani d 1 . .
O O18 0.1127(3) 0.6762(2) 0.5528(2) 0.0173(8) Uani d 1 . .
O O19 0.0364(3) 0.3871(3) 0.1578(2) 0.0249(9) Uani d 1 . .
O O20 0.3179(4) 1.0231(3) 0.0708(3) 0.0291(10) Uani d 1 . .
O O21 0.1447(3) 0.9357(3) 0.1417(2) 0.0219(8) Uani d 1 . .
O O22 0.6246(3) 0.8604(3) 0.3516(3) 0.0262(9) Uani d 1 . .
O O23 0.1271(4) 0.4954(3) 0.5392(3) 0.0282(9) Uani d 1 . .
O O24 0.2378(3) 0.2855(3) -0.0072(2) 0.0260(9) Uani d 1 . .
O O25 -0.0694(3) 0.9406(3) 0.2137(3) 0.0248(9) Uani d 1 . .
O O26 0.0633(3) 0.9758(2) 0.3352(2) 0.0212(8) Uani d 1 . .
O O27 0.3565(4) 0.7206(3) -0.0137(3) 0.0302(10) Uani d 1 . .
O O28 0.2516(4) 0.4424(3) 0.2229(3) 0.0243(9) Uani d 1 . .
O O29 0.0125(3) 0.8461(2) 0.4559(2) 0.0183(8) Uani d 1 . .
O O30 0.1626(3) 0.7777(3) 0.0967(2) 0.0231(9) Uani d 1 . .
O O31 0.4275(3) 0.5224(2) 0.2641(2) 0.0194(8) Uani d 1 . .
O O32 0.0896(4) 0.8326(3) 0.6305(2) 0.0253(9) Uani d 1 . .
O O33 0.3558(3) 0.8321(3) 0.1126(2) 0.0216(8) Uani d 1 . .
O O34 0.3296(3) 0.5670(2) 0.5241(2) 0.0213(8) Uani d 1 . .
O O35 -0.1818(4) 0.9819(3) 0.3755(3) 0.0324(10) Uani d 1 . .
O O36 -0.1210(3) 0.8046(3) 0.3333(2) 0.0221(8) Uani d 1 . .
O O37 -0.0514(3) 0.7719(3) 0.1705(2) 0.0248(9) Uani d 1 . .
O O38 0.5353(4) 0.6154(3) 0.5736(3) 0.0295(10) Uani d 1 . .
O O39 -0.1474(4) 0.6432(3) 0.2824(3) 0.0315(10) Uani d 1 . .
O O40 0.3093(3) 0.7323(2) 0.5709(2) 0.0196(8) Uani d 1 . .
O O41 0.6531(3) 0.5520(3) 0.2748(3) 0.0309(10) Uani d 1 . .
O O42 -0.0414(4) 0.9147(3) 0.0358(3) 0.0355(11) Uani d 1 . .
N N1 -0.1267(5) 0.4343(4) 0.2398(4) 0.0442(16) Uani d 1 . .
H H1A -0.1708 0.4590 0.1935 0.053 Uiso calc 1 . .
H H1B -0.1568 0.4365 0.2919 0.053 Uiso calc 1 . .
N N2 0.0517(4) 0.3561(3) 0.3079(3) 0.0246(11) Uani d 1 . .
H H2A 0.0219 0.3653 0.3589 0.030 Uiso calc 1 . .
N N3 0.1653(4) 0.3043(3) 0.2985(3) 0.0194(10) Uani d 1 . .
N N4 0.3784(4) 0.2078(3) 0.2624(3) 0.0172(9) Uani d 1 . .
N N5 0.4149(4) 0.1899(3) 0.0962(3) 0.0177(10) Uani d 1 . .
N N6 0.4201(4) 0.1855(3) 0.0072(3) 0.0191(10) Uani d 1 . .
H H6C 0.4825 0.1540 -0.0161 0.023 Uiso calc 1 . .
N N7 0.3241(5) 0.2201(4) -0.1251(3) 0.0344(13) Uani d 1 . .
H H7A 0.2642 0.2486 -0.1595 0.041 Uiso calc 1 . .
H H7B 0.3847 0.1832 -0.1450 0.041 Uiso calc 1 . .
C C1 0.3229(5) 0.2329(4) -0.0416(3) 0.0213(12) Uani d 1 . .
C C2 0.5003(5) 0.1392(4) 0.1470(3) 0.0178(11) Uani d 1 . .
C C3 0.4814(5) 0.1483(4) 0.2427(3) 0.0182(11) Uani d 1 . .
C C4 0.5607(5) 0.0964(4) 0.3077(4) 0.0257(13) Uani d 1 . .
H H6B 0.6322 0.0582 0.2922 0.031 Uiso calc 1 . .
C C5 0.5351(6) 0.1004(4) 0.3955(4) 0.0313(15) Uani d 1 . .
H H5A 0.5891 0.0657 0.4397 0.038 Uiso calc 1 . .
C C6 0.4274(5) 0.1573(4) 0.4175(4) 0.0270(13) Uani d 1 . .
H H6A 0.4066 0.1591 0.4766 0.032 Uiso calc 1 . .
C C7 0.3504(5) 0.2119(4) 0.3489(3) 0.0173(11) Uani d 1 . .
C C8 0.2318(5) 0.2712(4) 0.3671(3) 0.0187(12) Uani d 1 . .
C C9 -0.0113(5) 0.3923(4) 0.2308(4) 0.0227(12) Uani d 1 . .
C C10 0.6094(5) 0.0735(4) 0.1191(4) 0.0298(14) Uani d 1 . .
H H10A 0.6594 0.0441 0.1700 0.045 Uiso calc 1 . .
H H10B 0.5865 0.0276 0.0927 0.045 Uiso calc 1 . .
H H10C 0.6526 0.1068 0.0766 0.045 Uiso calc 1 . .
C C11 0.1978(6) 0.2857(4) 0.4604(4) 0.0279(14) Uani d 1 . .
H H11A 0.2634 0.2536 0.4998 0.042 Uiso calc 1 . .
H H11B 0.1788 0.3505 0.4632 0.042 Uiso calc 1 . .
H H11C 0.1295 0.2623 0.4777 0.042 Uiso calc 1 . .
O O1W 0.4127(4) 0.3750(3) 0.0936(3) 0.0446(13) Uani d 1 . .
H H1WA 0.4235 0.4034 0.1323 0.067 Uiso d 1 . .
H H1WB 0.4679 0.3327 0.0831 0.067 Uiso d 1 . .
O O2W 0.1500(4) 0.1961(3) 0.1589(3) 0.0316(10) Uani d 1 . .
H H2WA 0.1712 0.1439 0.1892 0.047 Uiso d 1 . .
H H2WB 0.1134 0.1997 0.1131 0.047 Uiso d 1 . .
O O3W 0.1740(4) 0.4580(3) 0.0338(3) 0.0351(11) Uani d 1 . .
H H3WA 0.1113 0.4973 0.0361 0.053 Uiso d 1 . .
H H3WB 0.2293 0.4782 0.0100 0.053 Uiso d 1 . .
O O4W 0.0164(4) 0.6230(3) 0.0497(3) 0.0484(13) Uani d 1 . .
H H4WA 0.0706 0.6433 0.0735 0.073 Uiso d 1 . .
H H4WB -0.0083 0.6044 0.1041 0.073 Uiso d 1 . .
O O5W 0.2386(7) 0.7966(6) 0.7880(5) 0.056(2) Uani d 0.689(9) A 1
H H5WB 0.1713 0.8329 0.7667 0.084 Uiso d 0.689(9) A 1
H H5WA 0.2547 0.7662 0.7444 0.084 Uiso d 0.689(9) A 1
O O5WA 0.1319(19) 0.8749(13) 0.8022(12) 0.070(4) Uani d 0.311(9) A 2
H H5WC 0.0608 0.8695 0.8050 0.105 Uiso d 0.311(9) A 2
H H5WD 0.1825 0.8258 0.7957 0.105 Uiso d 0.311(9) A 2
O O6W -0.3488(6) 0.5016(4) 0.0809(4) 0.079(2) Uani d 1 . .
H H6WA -0.4246 0.5284 0.0674 0.119 Uiso d 1 . .
H H6WB -0.3438 0.5348 0.1209 0.119 Uiso d 1 . .
O O7W -0.0673(6) 0.2361(5) 0.0811(4) 0.090(2) Uani d 1 . .
H H7WA -0.0642 0.1878 0.0546 0.135 Uiso d 1 . .
H H7WB -0.1185 0.2729 0.0420 0.135 Uiso d 1 . .
O O8W 0.5957(6) 0.3574(5) 0.2083(5) 0.087(2) Uani d 1 . .
H H8WC 0.5852 0.4199 0.1946 0.131 Uiso d 1 . .
H H8WD 0.5332 0.3744 0.2458 0.131 Uiso d 1 . .

loop_
_atom_site_aniso_label
_atom_site_aniso_U_11
_atom_site_aniso_U_22
_atom_site_aniso_U_33
_atom_site_aniso_U_12
_atom_site_aniso_U_13
_atom_site_aniso_U_23
Tb1 0.01623(15) 0.01465(14) 0.01679(13) -0.00304(11) 0.00386(10) -0.00305(10)
Mo1 0.0210(3) 0.0320(3) 0.0204(2) -0.0073(2) -0.0068(2) 0.0040(2)
Mo2 0.0198(3) 0.0151(2) 0.0152(2) -0.00216(19) 0.00415(19) -0.00338(18)
Mo3 0.0138(3) 0.0191(3) 0.0227(2) -0.0034(2) 0.00200(19) -0.00409(19)
Mo4 0.0151(3) 0.0218(3) 0.0206(2) -0.0003(2) -0.0038(2) 0.00197(19)
Mo5 0.0260(3) 0.0145(2) 0.0159(2) -0.0071(2) 0.0029(2) -0.00067(18)
Mo6 0.0216(3) 0.0122(2) 0.0194(2) -0.0025(2) 0.0050(2) -0.00465(18)
Mo7 0.0204(3) 0.0137(2) 0.0289(3) -0.0065(2) 0.0064(2) -0.00764(19)
Mo8 0.0314(3) 0.0197(3) 0.0186(2) -0.0095(2) 0.0075(2) -0.00628(19)
Mo9 0.0135(3) 0.0228(3) 0.0268(3) -0.0069(2) -0.0003(2) -0.0045(2)
Mo10 0.0250(3) 0.0154(2) 0.0180(2) -0.0080(2) 0.0040(2) -0.00183(18)
Mo11 0.0122(3) 0.0254(3) 0.0297(3) 0.0042(2) -0.0020(2) -0.0103(2)
Mo12 0.0125(3) 0.0202(3) 0.0373(3) 0.0005(2) 0.0028(2) -0.0129(2)
P1 0.0104(7) 0.0106(7) 0.0131(6) -0.0015(5) 0.0013(5) -0.0022(5)
O1 0.0112(19) 0.0154(18) 0.0160(17) 0.0003(15) 0.0006(14) -0.0024(14)
O2 0.0128(19) 0.0124(18) 0.0175(17) -0.0013(15) 0.0018(15) -0.0028(14)
O3 0.0117(19) 0.0142(18) 0.0180(18) -0.0009(15) -0.0029(15) -0.0012(14)
O4 0.016(2) 0.020(2) 0.0194(18) -0.0030(16) 0.0033(15) -0.0041(15)
O5 0.0096(19) 0.0138(18) 0.0146(17) -0.0024(14) 0.0019(14) -0.0025(14)
O6 0.018(2) 0.024(2) 0.0217(19) -0.0102(17) 0.0051(16) -0.0092(16)
O7 0.017(2) 0.019(2) 0.0204(18) -0.0051(16) 0.0050(16) -0.0068(15)
O8 0.019(2) 0.022(2) 0.0229(19) -0.0037(17) 0.0081(16) -0.0053(16)
O9 0.020(2) 0.022(2) 0.024(2) -0.0088(17) 0.0067(16) -0.0066(16)
O10 0.016(2) 0.021(2) 0.0247(19) -0.0053(16) 0.0012(16) -0.0070(16)
O11 0.017(2) 0.0140(19) 0.028(2) -0.0011(16) 0.0001(16) 0.0001(16)
O12 0.023(2) 0.019(2) 0.0221(19) -0.0090(17) 0.0072(16) -0.0028(15)
O13 0.028(2) 0.021(2) 0.024(2) -0.0103(18) 0.0083(17) -0.0049(16)
O14 0.024(2) 0.0144(19) 0.0221(19) -0.0037(16) 0.0021(16) -0.0009(15)
O15 0.023(2) 0.019(2) 0.028(2) -0.0062(17) 0.0132(17) -0.0095(16)
O16 0.025(2) 0.015(2) 0.027(2) -0.0039(17) 0.0123(17) -0.0071(16)
O17 0.018(2) 0.022(2) 0.0180(18) -0.0055(16) 0.0034(15) -0.0078(15)
O18 0.019(2) 0.0154(19) 0.0170(18) -0.0032(15) 0.0081(15) -0.0034(14)
O19 0.016(2) 0.026(2) 0.026(2) 0.0029(17) 0.0046(17) 0.0002(16)
O20 0.042(3) 0.022(2) 0.024(2) -0.0130(19) 0.0017(19) -0.0003(17)
O21 0.026(2) 0.018(2) 0.0192(19) -0.0035(17) -0.0015(16) -0.0007(15)
O22 0.017(2) 0.026(2) 0.035(2) -0.0057(18) 0.0022(18) -0.0057(18)
O23 0.033(3) 0.021(2) 0.030(2) -0.0105(19) 0.0053(18) 0.0001(17)
O24 0.023(2) 0.030(2) 0.022(2) 0.0023(18) -0.0032(17) -0.0109(17)
O25 0.015(2) 0.025(2) 0.029(2) 0.0023(17) -0.0069(17) -0.0008(17)
O26 0.015(2) 0.018(2) 0.028(2) 0.0012(16) 0.0005(16) -0.0045(16)
O27 0.039(3) 0.031(2) 0.025(2) -0.016(2) 0.0079(19) -0.0072(18)
O28 0.028(2) 0.019(2) 0.029(2) -0.0086(17) 0.0088(18) -0.0085(16)
O29 0.0089(19) 0.022(2) 0.0236(19) -0.0032(16) 0.0031(15) -0.0043(15)
O30 0.023(2) 0.025(2) 0.0218(19) -0.0083(18) 0.0009(17) -0.0038(16)
O31 0.018(2) 0.0133(19) 0.027(2) -0.0028(16) 0.0064(16) -0.0066(15)
O32 0.031(2) 0.023(2) 0.0209(19) -0.0033(18) 0.0084(17) -0.0091(16)
O33 0.021(2) 0.020(2) 0.025(2) -0.0070(17) 0.0058(16) -0.0056(16)
O34 0.018(2) 0.017(2) 0.0231(19) 0.0017(16) -0.0030(16) 0.0028(15)
O35 0.019(2) 0.033(3) 0.041(2) 0.0070(19) -0.0016(19) -0.013(2)
O36 0.010(2) 0.027(2) 0.026(2) 0.0003(16) -0.0003(16) -0.0033(16)
O37 0.018(2) 0.030(2) 0.025(2) -0.0029(17) -0.0099(17) -0.0034(17)
O38 0.022(2) 0.030(2) 0.031(2) -0.0045(18) -0.0065(18) 0.0052(18)
O39 0.021(2) 0.036(3) 0.041(2) -0.0117(19) -0.0029(19) -0.008(2)
O40 0.022(2) 0.020(2) 0.0168(18) -0.0052(16) -0.0009(16) -0.0023(15)
O41 0.014(2) 0.028(2) 0.050(3) 0.0008(18) 0.0028(19) -0.016(2)
O42 0.040(3) 0.037(3) 0.030(2) -0.015(2) -0.013(2) 0.0050(19)
N1 0.024(3) 0.056(4) 0.037(3) 0.015(3) 0.004(2) -0.002(3)
N2 0.018(3) 0.031(3) 0.022(2) 0.000(2) 0.011(2) -0.007(2)
N3 0.015(3) 0.017(2) 0.024(2) -0.0035(19) 0.004(2) 0.0032(19)
N4 0.013(2) 0.018(2) 0.020(2) -0.0001(19) -0.0006(18) -0.0057(18)
N5 0.015(2) 0.021(2) 0.017(2) -0.0031(19) 0.0025(19) -0.0039(18)
N6 0.018(3) 0.025(3) 0.016(2) -0.004(2) 0.0061(19) -0.0084(18)
N7 0.019(3) 0.062(4) 0.019(2) 0.000(3) 0.000(2) -0.015(2)
C1 0.019(3) 0.026(3) 0.020(3) -0.005(2) 0.007(2) -0.008(2)
C2 0.014(3) 0.019(3) 0.022(3) -0.005(2) 0.002(2) -0.005(2)
C3 0.014(3) 0.020(3) 0.020(3) -0.003(2) 0.000(2) -0.005(2)
C4 0.018(3) 0.027(3) 0.029(3) -0.001(3) -0.001(2) -0.007(2)
C5 0.028(4) 0.036(4) 0.026(3) -0.004(3) -0.005(3) 0.001(3)
C6 0.028(4) 0.034(4) 0.021(3) -0.010(3) 0.002(3) -0.010(2)
C7 0.019(3) 0.018(3) 0.017(3) -0.010(2) -0.002(2) -0.002(2)
C8 0.022(3) 0.019(3) 0.019(3) -0.011(2) 0.009(2) -0.005(2)
C9 0.017(3) 0.022(3) 0.027(3) -0.001(2) 0.007(2) -0.007(2)
C10 0.023(3) 0.032(3) 0.029(3) 0.003(3) 0.003(3) -0.006(3)
C11 0.030(4) 0.034(4) 0.024(3) -0.012(3) 0.005(3) -0.011(3)
O1W 0.038(3) 0.034(3) 0.072(3) -0.019(2) 0.031(3) -0.030(2)
O2W 0.029(3) 0.021(2) 0.044(3) -0.0088(19) -0.004(2) 0.0021(18)
O3W 0.039(3) 0.021(2) 0.036(2) 0.0029(19) 0.009(2) 0.0033(18)
O4W 0.043(3) 0.057(3) 0.038(3) 0.010(3) -0.014(2) -0.021(2)
O5W 0.058(5) 0.062(5) 0.042(4) -0.009(4) -0.009(4) -0.004(4)
O5WA 0.094(9) 0.055(8) 0.060(8) -0.017(7) -0.010(7) -0.008(7)
O6W 0.096(5) 0.069(4) 0.078(4) -0.029(4) 0.052(4) -0.026(3)
O7W 0.078(5) 0.157(7) 0.059(4) -0.061(5) -0.010(3) -0.034(4)
O8W 0.069(4) 0.071(4) 0.136(6) -0.034(4) 0.012(4) -0.035(4)

loop_
_atom_type_symbol
_atom_type_description
_atom_type_scat_dispersion_real
_atom_type_scat_dispersion_imag
_atom_type_scat_source
C C 0.0033 0.0016 'International Tables Vol C Tables 4.2.6.8 and 6.1.1.4'
H H 0.0000 0.0000 'International Tables Vol C Tables 4.2.6.8 and 6.1.1.4'
N N 0.0061 0.0033 'International Tables Vol C Tables 4.2.6.8 and 6.1.1.4'
O O 0.0106 0.0060 'International Tables Vol C Tables 4.2.6.8 and 6.1.1.4'
P P 0.1023 0.0942 'International Tables Vol C Tables 4.2.6.8 and 6.1.1.4'
Mo Mo -1.6832 0.6857 'International Tables Vol C Tables 4.2.6.8 and 6.1.1.4'
Tb Tb -0.1723 4.1537 'International Tables Vol C Tables 4.2.6.8 and 6.1.1.4'

loop_
_geom_angle_atom_site_label_1
_geom_angle_atom_site_label_2
_geom_angle_atom_site_label_3
_geom_angle
_geom_angle_publ_flag
O2W Tb1 O19 74.69(14) yes
O2W Tb1 O24 77.18(15) yes
O19 Tb1 O24 99.63(13) yes
O2W Tb1 O1W 148.99(15) yes
O19 Tb1 O1W 134.63(14) yes
O24 Tb1 O1W 86.29(15) yes
O2W Tb1 O3W 123.30(15) yes
O19 Tb1 O3W 68.47(14) yes
O24 Tb1 O3W 68.59(14) yes
O1W Tb1 O3W 72.34(16) yes
O2W Tb1 O28 136.13(14) yes
O19 Tb1 O28 78.67(13) yes
O24 Tb1 O28 142.08(13) yes
O1W Tb1 O28 70.33(14) yes
O3W Tb1 O28 75.90(14) yes
O2W Tb1 N3 73.97(15) yes
O19 Tb1 N3 63.81(13) yes
O24 Tb1 N3 149.65(14) yes
O1W Tb1 N3 123.72(15) yes
O3W Tb1 N3 121.21(14) yes
O28 Tb1 N3 63.09(13) yes
O2W Tb1 N5 80.41(14) yes
O19 Tb1 N5 152.55(14) yes
O24 Tb1 N5 63.15(13) yes
O1W Tb1 N5 68.69(14) yes
O3W Tb1 N5 118.38(14) yes
O28 Tb1 N5 128.32(14) yes
N3 Tb1 N5 119.91(13) yes
O2W Tb1 N4 81.13(14) yes
O19 Tb1 N4 124.48(13) yes
O24 Tb1 N4 122.66(13) yes
O1W Tb1 N4 86.19(16) yes
O3W Tb1 N4 155.57(15) yes
O28 Tb1 N4 86.15(13) yes
N3 Tb1 N4 61.70(14) yes
N5 Tb1 N4 61.23(13) yes
O42 Mo1 O37 102.18(18) ?
O42 Mo1 O30 101.0(2) ?
O37 Mo1 O30 91.27(17) ?
O42 Mo1 O25 101.8(2) ?
O37 Mo1 O25 91.26(17) ?
O30 Mo1 O25 155.95(16) ?
O42 Mo1 O21 102.41(18) ?
O37 Mo1 O21 155.31(15) ?
O30 Mo1 O21 81.98(16) ?
O25 Mo1 O21 85.81(16) ?
O42 Mo1 O3 173.49(18) ?
O37 Mo1 O3 73.74(14) ?
O30 Mo1 O3 84.32(14) ?
O25 Mo1 O3 73.47(14) ?
O21 Mo1 O3 81.94(13) ?
O32 Mo2 O29 103.74(18) ?
O32 Mo2 O18 101.13(17) ?
O29 Mo2 O18 91.86(15) ?
O32 Mo2 O17 104.09(17) ?
O29 Mo2 O17 84.78(15) ?
O18 Mo2 O17 154.63(14) ?
O32 Mo2 O40 100.65(17) ?
O29 Mo2 O40 155.42(15) ?
O18 Mo2 O40 86.37(15) ?
O17 Mo2 O40 86.41(15) ?
O32 Mo2 O1 170.37(15) ?
O29 Mo2 O1 83.95(14) ?
O18 Mo2 O1 72.49(13) ?
O17 Mo2 O1 82.15(13) ?
O40 Mo2 O1 72.13(13) ?
O22 Mo3 O7 101.32(18) ?
O22 Mo3 O12 102.42(18) ?
O7 Mo3 O12 91.11(16) ?
O22 Mo3 O4 101.65(17) ?
O7 Mo3 O4 88.82(15) ?
O12 Mo3 O4 155.46(16) ?
O22 Mo3 O8 102.16(17) ?
O7 Mo3 O8 156.17(16) ?
O12 Mo3 O8 87.81(15) ?
O4 Mo3 O8 82.52(15) ?
O22 Mo3 O5 174.05(15) ?
O7 Mo3 O5 74.06(13) ?
O12 Mo3 O5 74.22(13) ?
O4 Mo3 O5 82.19(13) ?
O8 Mo3 O5 82.76(14) ?
O38 Mo4 O40 102.47(18) ?
O38 Mo4 O4 102.20(18) ?
O40 Mo4 O4 94.59(16) ?
O38 Mo4 O34 101.15(17) ?
O40 Mo4 O34 88.80(16) ?
O4 Mo4 O34 155.07(15) ?
O38 Mo4 O11 101.28(18) ?
O40 Mo4 O11 155.92(15) ?
O4 Mo4 O11 84.23(15) ?
O34 Mo4 O11 82.75(15) ?
O38 Mo4 O1 172.69(16) ?
O40 Mo4 O1 74.48(14) ?
O4 Mo4 O1 84.76(14) ?
O34 Mo4 O1 72.35(13) ?
O11 Mo4 O1 81.48(13) ?
O20 Mo5 O21 103.93(18) ?
O20 Mo5 O14 102.53(18) ?
O21 Mo5 O14 93.15(16) ?
O20 Mo5 O33 99.55(18) ?
O21 Mo5 O33 86.72(16) ?
O14 Mo5 O33 157.25(15) ?
O20 Mo5 O12 99.95(18) ?
O21 Mo5 O12 155.44(15) ?
O14 Mo5 O12 87.17(16) ?
O33 Mo5 O12 83.73(15) ?
O20 Mo5 O5 171.72(16) ?
O21 Mo5 O5 83.50(14) ?
O14 Mo5 O5 73.06(13) ?
O33 Mo5 O5 84.35(13) ?
O12 Mo5 O5 73.09(13) ?
O16 Mo6 O17 103.75(17) ?
O16 Mo6 O26 102.99(17) ?
O17 Mo6 O26 89.46(16) ?
O16 Mo6 O7 101.31(17) ?
O17 Mo6 O7 91.13(15) ?
O26 Mo6 O7 154.82(15) ?
O16 Mo6 O14 100.44(16) ?
O17 Mo6 O14 155.80(15) ?
O26 Mo6 O14 85.73(16) ?
O7 Mo6 O14 83.48(15) ?
O16 Mo6 O5 169.95(14) ?
O17 Mo6 O5 84.79(14) ?
O26 Mo6 O5 82.11(13) ?
O7 Mo6 O5 72.88(13) ?
O14 Mo6 O5 71.07(13) ?
O28 Mo7 O10 102.63(17) ?
O28 Mo7 O9 100.31(17) ?
O10 Mo7 O9 92.49(16) ?
O28 Mo7 O31 100.48(17) ?
O10 Mo7 O31 156.17(15) ?
O9 Mo7 O31 89.05(16) ?
O28 Mo7 O13 101.84(17) ?
O10 Mo7 O13 85.60(16) ?
O9 Mo7 O13 157.65(15) ?
O31 Mo7 O13 84.04(16) ?
O28 Mo7 O2 172.17(15) ?
O10 Mo7 O2 84.14(14) ?
O9 Mo7 O2 75.23(14) ?
O31 Mo7 O2 73.26(13) ?
O13 Mo7 O2 82.41(13) ?
O27 Mo8 O33 102.64(18) ?
O27 Mo8 O15 102.76(19) ?
O33 Mo8 O15 91.15(16) ?
O27 Mo8 O30 102.40(18) ?
O33 Mo8 O30 87.22(16) ?
O15 Mo8 O30 154.52(15) ?
O27 Mo8 O9 100.00(17) ?
O33 Mo8 O9 157.29(15) ?
O15 Mo8 O9 85.54(16) ?
O30 Mo8 O9 86.25(16) ?
O27 Mo8 O2 171.09(16) ?
O33 Mo8 O2 85.37(14) ?
O15 Mo8 O2 72.86(13) ?
O30 Mo8 O2 81.67(13) ?
O9 Mo8 O2 72.17(13) ?
O39 Mo9 O6 104.80(18) ?
O39 Mo9 O36 102.10(18) ?
O6 Mo9 O36 93.69(16) ?
O39 Mo9 O10 102.83(18) ?
O6 Mo9 O10 85.14(15) ?
O36 Mo9 O10 154.49(15) ?
O39 Mo9 O37 99.03(18) ?
O6 Mo9 O37 155.49(15) ?
O36 Mo9 O37 86.74(16) ?
O10 Mo9 O37 84.10(15) ?
O39 Mo9 O3 169.40(17) ?
O6 Mo9 O3 84.95(13) ?
O36 Mo9 O3 72.67(14) ?
O10 Mo9 O3 81.85(13) ?
O37 Mo9 O3 71.77(13) ?
O23 Mo10 O6 102.94(18) ?
O23 Mo10 O18 100.51(17) ?
O6 Mo10 O18 91.57(15) ?
O23 Mo10 O34 101.16(18) ?
O6 Mo10 O34 155.53(15) ?
O18 Mo10 O34 88.19(15) ?
O23 Mo10 O13 103.37(18) ?
O6 Mo10 O13 85.26(16) ?
O18 Mo10 O13 156.02(15) ?
O34 Mo10 O13 85.10(16) ?
O23 Mo10 O1 170.73(16) ?
O6 Mo10 O1 84.17(14) ?
O18 Mo10 O1 73.07(13) ?
O34 Mo10 O1 72.35(13) ?
O13 Mo10 O1 82.96(13) ?
O35 Mo11 O29 103.17(18) ?
O35 Mo11 O36 102.67(19) ?
O29 Mo11 O36 92.62(16) ?
O35 Mo11 O26 102.84(18) ?
O29 Mo11 O26 85.77(15) ?
O36 Mo11 O26 154.12(15) ?
O35 Mo11 O25 100.79(18) ?
O29 Mo11 O25 155.40(15) ?
O36 Mo11 O25 87.47(16) ?
O26 Mo11 O25 83.58(15) ?
O35 Mo11 O3 171.41(16) ?
O29 Mo11 O3 84.35(13) ?
O36 Mo11 O3 72.51(14) ?
O26 Mo11 O3 81.63(13) ?
O25 Mo11 O3 72.20(13) ?
O41 Mo12 O8 104.06(18) ?
O41 Mo12 O11 103.21(19) ?
O8 Mo12 O11 89.06(16) ?
O41 Mo12 O31 99.30(18) ?
O8 Mo12 O31 156.22(16) ?
O11 Mo12 O31 89.92(15) ?
O41 Mo12 O15 99.45(18) ?
O8 Mo12 O15 88.55(15) ?
O11 Mo12 O15 157.12(16) ?
O31 Mo12 O15 83.25(15) ?
O41 Mo12 O2 168.43(16) ?
O8 Mo12 O2 84.58(14) ?
O11 Mo12 O2 84.36(14) ?
O31 Mo12 O2 71.68(13) ?
O15 Mo12 O2 72.76(13) ?
O3 P1 O5 109.98(19) ?
O3 P1 O1 108.94(19) ?
O5 P1 O1 109.96(19) ?
O3 P1 O2 109.1(2) ?
O5 P1 O2 108.70(19) ?
O1 P1 O2 110.15(19) ?
P1 O1 Mo4 125.55(19) ?
P1 O1 Mo10 126.27(19) ?
Mo4 O1 Mo10 90.77(11) ?
P1 O1 Mo2 126.18(19) ?
Mo4 O1 Mo2 87.87(11) ?
Mo10 O1 Mo2 88.18(11) ?
P1 O2 Mo7 127.60(19) ?
P1 O2 Mo12 124.10(19) ?
Mo7 O2 Mo12 90.09(11) ?
P1 O2 Mo8 126.21(18) ?
Mo7 O2 Mo8 87.76(11) ?
Mo12 O2 Mo8 89.15(11) ?
P1 O3 Mo9 126.26(19) ?
P1 O3 Mo1 126.11(19) ?
Mo9 O3 Mo1 88.73(11) ?
P1 O3 Mo11 125.90(19) ?
Mo9 O3 Mo11 87.63(12) ?
Mo1 O3 Mo11 90.09(11) ?
Mo4 O4 Mo3 156.1(2) ?
P1 O5 Mo5 126.47(18) ?
P1 O5 Mo3 127.61(19) ?
Mo5 O5 Mo3 88.27(11) ?
P1 O5 Mo6 124.64(18) ?
Mo5 O5 Mo6 89.73(11) ?
Mo3 O5 Mo6 87.83(11) ?
Mo9 O6 Mo10 154.7(2) ?
Mo3 O7 Mo6 125.20(19) ?
Mo12 O8 Mo3 151.1(2) ?
Mo7 O9 Mo8 124.71(19) ?
Mo7 O10 Mo9 152.3(2) ?
Mo12 O11 Mo4 148.7(2) ?
Mo3 O12 Mo5 123.80(18) ?
Mo10 O13 Mo7 147.1(2) ?
Mo5 O14 Mo6 126.14(19) ?
Mo8 O15 Mo12 125.18(19) ?
Mo6 O17 Mo2 151.1(2) ?
Mo10 O18 Mo2 126.25(18) ?
C9 O19 Tb1 123.4(4) ?
Mo5 O21 Mo1 154.3(2) ?
C1 O24 Tb1 124.0(3) ?
Mo1 O25 Mo11 123.53(19) ?
Mo6 O26 Mo11 147.0(2) ?
Mo7 O28 Tb1 159.2(2) ?
Mo11 O29 Mo2 154.9(2) ?
Mo8 O30 Mo1 153.3(2) ?
Mo7 O31 Mo12 124.86(18) ?
Mo8 O33 Mo5 147.7(2) ?
Mo10 O34 Mo4 123.86(17) ?
Mo11 O36 Mo9 127.2(2) ?
Mo1 O37 Mo9 125.48(19) ?
Mo4 O40 Mo2 125.52(18) ?
C9 N1 H1A 120.0 ?
C9 N1 H1B 120.0 ?
H1A N1 H1B 120.0 ?
C9 N2 N3 115.4(4) ?
C9 N2 H2A 122.3 ?
N3 N2 H2A 122.3 ?
C8 N3 N2 119.2(5) ?
C8 N3 Tb1 124.1(4) ?
N2 N3 Tb1 114.7(3) ?
C7 N4 C3 119.0(4) ?
C7 N4 Tb1 119.6(3) ?
C3 N4 Tb1 121.3(3) ?
C2 N5 N6 119.0(4) ?
C2 N5 Tb1 126.0(3) ?
N6 N5 Tb1 114.5(3) ?
C1 N6 N5 116.6(4) ?
C1 N6 H6C 121.7 ?
N5 N6 H6C 121.7 ?
C1 N7 H7A 120.0 ?
C1 N7 H7B 120.0 ?
H7A N7 H7B 120.0 ?
O24 C1 N7 124.1(5) ?
O24 C1 N6 120.0(5) ?
N7 C1 N6 115.9(5) ?
N5 C2 C10 126.2(5) ?
N5 C2 C3 113.5(5) ?
C10 C2 C3 120.3(5) ?
N4 C3 C4 121.6(5) ?
N4 C3 C2 116.3(4) ?
C4 C3 C2 122.0(5) ?
C3 C4 C5 120.4(5) ?
C3 C4 H6B 119.8 ?
C5 C4 H6B 119.8 ?
C4 C5 C6 119.0(5) ?
C4 C5 H5A 120.5 ?
C6 C5 H5A 120.5 ?
C5 C6 C7 118.8(5) ?
C5 C6 H6A 120.6 ?
C7 C6 H6A 120.6 ?
N4 C7 C6 121.1(5) ?
N4 C7 C8 116.9(4) ?
C6 C7 C8 121.9(5) ?
N3 C8 C7 114.1(5) ?
N3 C8 C11 125.7(5) ?
C7 C8 C11 120.2(5) ?
O19 C9 N1 122.7(5) ?
O19 C9 N2 121.5(5) ?
N1 C9 N2 115.8(5) ?
C2 C10 H10A 109.5 ?
C2 C10 H10B 109.5 ?
H10A C10 H10B 109.5 ?
C2 C10 H10C 109.5 ?
H10A C10 H10C 109.5 ?
H10B C10 H10C 109.5 ?
C8 C11 H11A 109.5 ?
C8 C11 H11B 109.5 ?
H11A C11 H11B 109.5 ?
C8 C11 H11C 109.5 ?
H11A C11 H11C 109.5 ?
H11B C11 H11C 109.5 ?
Tb1 O1W H1WA 105.5 ?
Tb1 O1W H1WB 109.8 ?
H1WA O1W H1WB 117.2 ?
Tb1 O2W H2WA 129.8 ?
Tb1 O2W H2WB 107.7 ?
H2WA O2W H2WB 115.8 ?
Tb1 O3W H3WA 125.9 ?
Tb1 O3W H3WB 113.1 ?
H3WA O3W H3WB 114.3 ?
H4WA O4W H4WB 89.5 ?
H5WB O5W H5WA 96.4 ?
H5WC O5WA H5WD 113.1 ?
H6WA O6W H6WB 95.5 ?
H7WA O7W H7WB 92.1 ?
H8WC O8W H8WD 82.1 ?

loop_
_geom_bond_atom_site_label_1
_geom_bond_atom_site_label_2
_geom_bond_distance
_geom_bond_publ_flag
Tb1 O2W 2.336(4) yes
Tb1 O19 2.374(4) yes
Tb1 O24 2.388(4) yes
Tb1 O1W 2.395(4) yes
Tb1 O3W 2.418(4) yes
Tb1 O28 2.479(4) yes
Tb1 N3 2.547(4) yes
Tb1 N5 2.562(4) yes
Tb1 N4 2.563(4) yes
Mo1 O42 1.676(4) yes
Mo1 O37 1.854(4) ?
Mo1 O30 1.928(4) ?
Mo1 O25 1.938(4) ?
Mo1 O21 1.981(4) ?
Mo1 O3 2.450(3) ?
Mo2 O32 1.675(4) yes
Mo2 O29 1.886(4) ?
Mo2 O18 1.923(4) ?
Mo2 O17 1.954(4) ?
Mo2 O40 1.978(4) ?
Mo2 O1 2.461(3) ?
Mo3 O22 1.678(4) yes
Mo3 O7 1.886(4) ?
Mo3 O12 1.890(4) ?
Mo3 O4 1.943(4) ?
Mo3 O8 1.950(4) ?
Mo3 O5 2.445(3) ?
Mo4 O38 1.684(4) yes
Mo4 O40 1.850(4) ?
Mo4 O4 1.865(4) ?
Mo4 O34 1.975(4) ?
Mo4 O11 1.983(4) ?
Mo4 O1 2.445(3) ?
Mo5 O20 1.677(4) yes
Mo5 O21 1.844(4) ?
Mo5 O14 1.884(4) ?
Mo5 O33 1.962(4) ?
Mo5 O12 1.967(4) ?
Mo5 O5 2.442(3) ?
Mo6 O16 1.668(4) yes
Mo6 O17 1.842(4) ?
Mo6 O26 1.912(4) ?
Mo6 O7 1.943(4) ?
Mo6 O14 1.992(4) ?
Mo6 O5 2.457(3) ?
Mo7 O28 1.696(4) yes
Mo7 O10 1.864(4) ?
Mo7 O9 1.866(4) ?
Mo7 O31 1.902(4) ?
Mo7 O13 2.013(4) ?
Mo7 O2 2.409(3) ?
Mo8 O27 1.682(4) yes
Mo8 O33 1.872(4) ?
Mo8 O15 1.906(4) ?
Mo8 O30 1.915(4) ?
Mo8 O9 1.957(4) ?
Mo8 O2 2.476(3) ?
Mo9 O39 1.676(4) yes
Mo9 O6 1.871(4) ?
Mo9 O36 1.903(4) ?
Mo9 O10 1.987(4) ?
Mo9 O37 1.994(4) ?
Mo9 O3 2.443(3) ?
Mo10 O23 1.667(4) yes
Mo10 O6 1.890(4) ?
Mo10 O18 1.906(3) ?
Mo10 O34 1.972(4) ?
Mo10 O13 1.996(4) ?
Mo10 O1 2.448(3) ?
Mo11 O35 1.675(4) yes
Mo11 O29 1.880(4) ?
Mo11 O36 1.887(4) ?
Mo11 O26 1.984(4) ?
Mo11 O25 2.006(4) ?
Mo11 O3 2.459(3) ?
Mo12 O41 1.675(4) yes
Mo12 O8 1.864(4) ?
Mo12 O11 1.865(4) ?
Mo12 O31 1.965(4) ?
Mo12 O15 1.976(4) ?
Mo12 O2 2.435(3) ?
P1 O3 1.527(4) ?
P1 O5 1.530(3) ?
P1 O1 1.537(3) ?
P1 O2 1.543(3) ?
O19 C9 1.234(6) ?
O24 C1 1.262(6) ?
N1 C9 1.339(7) ?
N1 H1A 0.8600 ?
N1 H1B 0.8600 ?
N2 C9 1.363(7) ?
N2 N3 1.366(6) ?
N2 H2A 0.8600 ?
N3 C8 1.275(7) ?
N4 C7 1.358(6) ?
N4 C3 1.358(7) ?
N5 C2 1.279(7) ?
N5 N6 1.371(6) ?
N6 C1 1.344(7) ?
N6 H6C 0.8600 ?
N7 C1 1.323(7) ?
N7 H7A 0.8600 ?
N7 H7B 0.8600 ?
C2 C10 1.494(7) ?
C2 C3 1.497(7) ?
C3 C4 1.371(8) ?
C4 C5 1.374(8) ?
C4 H6B 0.9300 ?
C5 C6 1.389(8) ?
C5 H5A 0.9300 ?
C6 C7 1.406(8) ?
C6 H6A 0.9300 ?
C7 C8 1.483(8) ?
C8 C11 1.504(7) ?
C10 H10A 0.9600 ?
C10 H10B 0.9600 ?
C10 H10C 0.9600 ?
C11 H11A 0.9600 ?
C11 H11B 0.9600 ?
C11 H11C 0.9600 ?
O1W H1WA 0.8195 ?
O1W H1WB 0.8153 ?
O2W H2WA 0.8292 ?
O2W H2WB 0.8185 ?
O3W H3WA 0.8176 ?
O3W H3WB 0.8276 ?
O4W H4WA 0.8813 ?
O4W H4WB 0.8933 ?
O5W H5WB 0.8689 ?
O5W H5WA 0.8633 ?
O5WA H5WC 0.8478 ?
O5WA H5WD 0.8405 ?
O6W H6WA 0.8834 ?
O6W H6WB 0.8690 ?
O7W H7WA 0.8891 ?
O7W H7WB 0.8741 ?
O8W H8WC 0.9148 ?
O8W H8WD 0.9197 ?

loop_
_geom_hbond_atom_site_label_D
_geom_hbond_atom_site_label_H
_geom_hbond_atom_site_label_A
_geom_hbond_site_symmetry_A
_geom_hbond_distance_DH
_geom_hbond_distance_HA
_geom_hbond_distance_DA
_geom_hbond_angle_DHA
_geom_hbond_publ_flag
N2 H2A O18 2_566 0.86 2.1700 2.872(6) 138.00 yes
N6 H6C O33 2_665 0.86 2.3700 3.106(6) 143.00 yes
N7 H7A O37 2_565 0.86 2.5800 3.229(7) 133.00 yes
N7 H7A O39 2_565 0.86 2.4600 3.280(7) 159.00 yes
N7 H7B O12 2_665 0.86 2.4100 3.262(7) 174.00 yes
C4 H6B O35 1_645 0.93 2.4500 3.153(8) 132.00 yes
C11 H11B O23 . 0.96 2.5900 3.489(8) 156.00 yes

_cod_database_fobs_code 2021294
